data_9012779
loop_
_publ_author_name
'Zolotarev, A. A.'
'Krivovichev, S. V.'
'Yakovenchuk, V. N.'

_publ_section_title
;
 Refinement of the mangan-neptunite structure
 Locality: synthetic
 Note: changed signs of z-coordinates of O12 and O14, Ti1(y) to .32364
;
_journal_name_full 'Zapiski Vserossijskogo Mineralogicheskogo Obshchetstva'
_journal_page_first 118
_journal_page_last 123
_journal_volume 136
_journal_year 2007
_chemical_formula_sum 'Fe2 K Li Na2 O24 Si8 Ti2'
_chemical_name_mineral Manganoneptunite
_space_group_IT_number 9
_symmetry_space_group_name_Hall 'C -2yc'
_symmetry_space_group_name_H-M 'C 1 c 1'
_cell_angle_alpha 90
_cell_angle_beta 115.474
_cell_angle_gamma 90
_cell_length_a 16.4821
_cell_length_b 12.5195
_cell_length_c 10.0292
_cell_formula_units_Z 4
_cell_volume 1868.306
_exptl_crystal_density_diffrn 3.229
_cod_original_formula_sum 'Si8 Ti2 Fe2 Na2 K Li O24'
_cod_database_code 9012779

loop_
_symmetry_equiv_pos_as_xyz
x,y,z
1/2+x,1/2+y,z
x,-y,1/2+z
1/2+x,1/2-y,1/2+z

loop_
_atom_site_label
_atom_site_fract_x
_atom_site_fract_y
_atom_site_fract_z
_atom_site_U_iso_or_equiv
Si1 0.14640 0.40807 0.06260 0.00610
Si2 0.85522 0.59502 -0.05950 0.00650
Si3 0.52338 0.22472 0.08360 0.00700
Si4 0.47738 0.77184 -0.08550 0.00620
Si5 0.76903 0.47365 0.11050 0.00650
Si6 0.22894 0.52406 0.89150 0.00650
Si7 0.89388 0.15208 0.07900 0.00690
Si8 0.10519 0.85221 -0.08340 0.00640
Ti1 0.34233 0.32364 0.10313 0.00620
Ti2 0.08716 0.05326 0.11462 0.00640
Fe1 0.66082 0.68390 -0.09788 0.01180
Fe2 -0.08942 -0.06065 0.88539 0.01220
Na1 0.26540 0.19740 0.31270 0.02100
Na2 0.73680 0.80120 0.69710 0.01700
K -0.00131 0.42070 0.24970 0.02340
Li 0.50070 0.43490 0.24900 0.01500
O1 0.95800 0.05300 0.07680 0.00740
O2 0.05020 -0.04370 -0.07020 0.00780
O3 0.45580 0.32290 0.07290 0.00760
O4 0.54180 0.67040 -0.06580 0.00900
O5 0.10860 0.16720 0.26060 0.00950
O6 0.88780 0.82610 0.72900 0.01240
O7 0.37050 0.42950 0.22270 0.01050
O8 0.62160 0.54980 0.73830 0.01150
O9 0.20520 0.07270 0.09920 0.00870
O10 0.79010 -0.08010 -0.08940 0.00870
O11 0.71160 0.36500 0.03860 0.00970
O12 0.29000 0.63070 -0.05000 0.01030
O13 0.21410 0.31040 0.08000 0.00770
O14 0.79610 0.69720 -0.06490 0.00860
O15 0.83190 0.49540 0.02360 0.00940
O16 0.16720 0.51050 -0.01870 0.00930
O17 0.15860 0.45130 0.22370 0.00990
O18 0.83850 0.55130 0.77840 0.01020
O19 0.39680 0.21140 0.25110 0.01020
O20 0.60420 0.79440 0.74080 0.01180
O21 0.46280 0.11580 0.02230 0.00920
O22 0.54030 0.87910 -0.02660 0.00870
O23 0.92520 0.26090 0.02250 0.00920
O24 0.06840 0.74580 -0.03410 0.01040

_cod_duplicate_entry 9012778
